data_4020052
loop_
_publ_author_name
'Tsutomu Kimura'
'Toshiaki Murai'

_journal_name_full 'Journal of Organic Chemistry'
_journal_page_first 952
_journal_page_last 959
_journal_paper_doi 10.1021/jo0484979
_journal_volume 70
_journal_year 2005
_chemical_formula_moiety 'C12 H16 Cl P Se'
_chemical_formula_sum 'C12 H16 Cl P Se'
_chemical_formula_weight 305.65
_space_group_IT_number 14
_symmetry_cell_setting monoclinic
_symmetry_space_group_name_Hall '-P 2ybc'
_symmetry_space_group_name_H-M 'P 1 21/c 1'
_cell_angle_alpha 90
_cell_angle_beta 115.094(4)
_cell_angle_gamma 90
_cell_formula_units_Z 4
_cell_length_a 9.605(4)
_cell_length_b 12.504(5)
_cell_length_c 12.317(5)
_cell_measurement_reflns_used 3742
_cell_measurement_temperature 296.2
_cell_measurement_theta_max 27.5
_cell_measurement_theta_min 3.5
_cell_volume 1339.7(10)
_diffrn_detector_area_resol_mean 14.62
_diffrn_measured_fraction_theta_full 0.9870
_diffrn_measured_fraction_theta_max 0.9870
_diffrn_measurement_device_type 'Rigaku/MSC Mercury CCD'
_diffrn_measurement_method \w
_diffrn_radiation_type 'Mo K\a'
_diffrn_radiation_wavelength 0.7107
_diffrn_reflns_av_R_equivalents 0.030
_diffrn_reflns_limit_h_max 12
_diffrn_reflns_limit_h_min -12
_diffrn_reflns_limit_k_max 14
_diffrn_reflns_limit_k_min -16
_diffrn_reflns_limit_l_max 15
_diffrn_reflns_limit_l_min -16
_diffrn_reflns_number 10851
_diffrn_reflns_theta_full 27.50
_diffrn_reflns_theta_max 27.50
_exptl_absorpt_coefficient_mu 3.089
_exptl_absorpt_correction_T_max 0.448
_exptl_absorpt_correction_T_min 0.324
_exptl_absorpt_correction_type integration
_exptl_absorpt_process_details Coppens_numerical
_exptl_crystal_colour Colorless
_exptl_crystal_density_diffrn 1.515
_exptl_crystal_density_meas ?
_exptl_crystal_density_method 'not measured'
_exptl_crystal_description Block
_exptl_crystal_size_max 0.340
_exptl_crystal_size_mid 0.290
_exptl_crystal_size_min 0.290
_exptl_crystal_size_rad ?
_refine_diff_density_max 0.76
_refine_diff_density_min -0.70
_refine_ls_abs_structure_details ?
_refine_ls_abs_structure_Flack ?
_refine_ls_extinction_coef ?
_refine_ls_extinction_method none
_refine_ls_goodness_of_fit_ref 1.065
_refine_ls_hydrogen_treatment noref
_refine_ls_number_parameters 136
_refine_ls_number_reflns 3038
_refine_ls_R_factor_gt 0.0361
_refine_ls_shift/su_max 0.0006
_refine_ls_structure_factor_coef Fsqd
_refine_ls_weighting_details 'w = 1/[\s^2^(Fo^2^) + (0.05000(Max(Fo^2^,0) + 2Fc^2^)/3)^2^]'
_refine_ls_weighting_scheme calc
_refine_ls_wR_factor_ref 0.0979
_reflns_number_gt 2414
_reflns_number_total 3038
_reflns_threshold_expression F^2^>2.0\s(F^2^)
_cod_original_sg_symbol_H-M 'P 21/c'
_cod_database_code 4020052

loop_
_symmetry_equiv_pos_as_xyz
x,y,z
-x,1/2+y,1/2-z
-x,-y,-z
x,1/2-y,1/2+z

loop_
_atom_site_label
_atom_site_type_symbol
_atom_site_fract_x
_atom_site_fract_y
_atom_site_fract_z
_atom_site_U_iso_or_equiv
_atom_site_adp_type
_atom_site_occupancy
_atom_site_calc_flag
_atom_site_refinement_flags
_atom_site_disorder_assembly
_atom_site_disorder_group
Se(1) Se 0.42354(4) 0.09665(3) 0.07480(3) 0.0630(1) Uani 1.00 d . . .
Cl(1) Cl 0.29298(10) 0.33536(6) 0.13530(8) 0.0682(2) Uani 1.00 d . . .
P(1) P 0.36463(7) 0.18269(5) 0.19384(5) 0.0365(2) Uani 1.00 d . . .
C(1) C 0.2032(3) 0.1305(2) 0.2157(2) 0.0389(6) Uani 1.00 d . . .
C(2) C 0.1294(3) 0.0385(2) 0.1571(2) 0.0483(7) Uani 1.00 d . . .
C(3) C 0.0056(3) -0.0015(3) 0.1740(3) 0.0630(9) Uani 1.00 d . . .
C(4) C -0.0440(3) 0.0504(3) 0.2488(3) 0.071(1) Uani 1.00 d . . .
C(5) C 0.0296(4) 0.1412(3) 0.3085(3) 0.071(1) Uani 1.00 d . . .
C(6) C 0.1530(3) 0.1818(2) 0.2924(3) 0.0542(8) Uani 1.00 d . . .
C(7) C 0.5181(3) 0.2052(2) 0.3423(2) 0.0365(6) Uani 1.00 d . . .
C(8) C 0.6569(3) 0.2615(2) 0.3379(2) 0.0501(7) Uani 1.00 d . . .
C(9) C 0.7845(3) 0.2749(2) 0.4644(3) 0.0621(9) Uani 1.00 d . . .
C(10) C 0.8284(3) 0.1702(3) 0.5312(3) 0.0589(8) Uani 1.00 d . . .
C(11) C 0.6902(3) 0.1157(3) 0.5341(3) 0.0626(9) Uani 1.00 d . . .
C(12) C 0.5641(3) 0.0995(2) 0.4092(3) 0.0538(8) Uani 1.00 d . . .
H(1) H 0.1656 0.0021 0.1046 0.0584 Uiso 1.00 calc . . .
H(2) H -0.0460 -0.0644 0.1332 0.0775 Uiso 1.00 calc . . .
H(3) H -0.1289 0.0251 0.2623 0.0843 Uiso 1.00 calc . . .
H(4) H -0.0085 0.1764 0.3593 0.0845 Uiso 1.00 calc . . .
H(5) H 0.2036 0.2461 0.3340 0.0662 Uiso 1.00 calc . . .
H(6) H 0.4778 0.2506 0.3849 0.0453 Uiso 1.00 calc . . .
H(7) H 0.6981 0.2186 0.2935 0.0631 Uiso 1.00 calc . . .
H(8) H 0.6296 0.3293 0.3007 0.0631 Uiso 1.00 calc . . .
H(9) H 0.8715 0.3076 0.4605 0.0761 Uiso 1.00 calc . . .
H(10) H 0.7462 0.3227 0.5074 0.0761 Uiso 1.00 calc . . .
H(11) H 0.8744 0.1244 0.4930 0.0717 Uiso 1.00 calc . . .
H(12) H 0.9045 0.1825 0.6121 0.0717 Uiso 1.00 calc . . .
H(13) H 0.7193 0.0471 0.5728 0.0765 Uiso 1.00 calc . . .
H(14) H 0.6510 0.1580 0.5795 0.0765 Uiso 1.00 calc . . .
H(15) H 0.4774 0.0680 0.4160 0.0677 Uiso 1.00 calc . . .
H(16) H 0.6008 0.0521 0.3674 0.0677 Uiso 1.00 calc . . .

loop_
_atom_type_symbol
_atom_type_description
_atom_type_scat_dispersion_real
_atom_type_scat_dispersion_imag
_atom_type_scat_source
C C 0.003 0.002
;International Tables for Crystallography
(1992, Vol. C, Tables 4.2.6.8 and 6.1.1.1)
;
H H 0.000 0.000
;International Tables for Crystallography
(1992, Vol. C, Table 6.1.1.2)
;
Cl Cl 0.148 0.159
;International Tables for Crystallography
(1992, Vol. C, Tables 4.2.6.8 and 6.1.1.1)
;
P P 0.102 0.094
;International Tables for Crystallography
(1992, Vol. C, Tables 4.2.6.8 and 6.1.1.1)
;
Se Se -0.093 2.226
;International Tables for Crystallography
(1992, Vol. C, Tables 4.2.6.8 and 6.1.1.1)
;
